data_1530947
loop_
_publ_author_name
'Velikodnyi, Yu.A.'
'Efremova, V.A.'
'Trunov, V.K.'

_publ_section_title
;
 Crystal structure of high-temperature alpha-Li In (Mo O4)2
;
_journal_name_full Kristallografiya
_journal_page_first 165
_journal_page_last 168
_journal_volume 25
_journal_year 1980
_chemical_formula_sum 'In Li Mo2 O8'
_chemical_name_systematic 'Li In (Mo O4)2'
_space_group_IT_number 14
_symmetry_space_group_name_Hall '-P 2ybc'
_symmetry_space_group_name_H-M 'P 1 21/c 1'
_cell_angle_alpha 90
_cell_angle_beta 104.11
_cell_angle_gamma 90
_cell_formula_units_Z 4
_cell_length_a 7.137
_cell_length_b 7.952
_cell_length_c 12.843
_cell_volume 706.893
_citation_journal_id_ASTM KRISAJ
_cod_data_source_file Velikodnyi_KRISAJ_1980_641.cif
_cod_data_source_block In1Li1Mo2O8
_cod_original_cell_volume 706.8934
_cod_original_formula_sum 'In1 Li1 Mo2 O8'
_cod_database_code 1530947

loop_
_symmetry_equiv_pos_as_xyz
x,y,z
-x,y+1/2,-z+1/2
-x,-y,-z
x,-y-1/2,z-1/2

loop_
_atom_site_label
_atom_site_type_symbol
_atom_site_fract_x
_atom_site_fract_y
_atom_site_fract_z
_atom_site_occupancy
_atom_site_U_iso_or_equiv
Mo1 Mo+6 0.09508 0.21016 0.42387 1 0.0
Li1 Li+1 0.9605 0.3441 0.6418 1 0.0
O3 O-2 -0.0761 0.1837 0.5059 1 0.0
O7 O-2 0.5776 0.4396 0.8118 1 0.0
O6 O-2 0.4587 0.6095 0.6111 1 0.0
In1 In+3 0.61999 0.16038 0.46815 1 0.0
O1 O-2 -0.0094 0.137 0.2987 1 0.0
O2 O-2 0.1299 0.4208 0.41 1 0.0
O4 O-2 0.3274 0.0944 0.4692 1 0.0
O8 O-2 0.6417 0.2799 0.6191 1 0.0
O5 O-2 0.2568 0.3216 0.6476 1 0.0
Mo2 Mo+6 0.48311 0.41131 0.67307 1 0.0
